data_4317555
loop_
_publ_author_name
'Donald J. Darensbourg'
'Jacob R. Wildeson'
'Jason C. Yarbrough'

_publ_section_title
;
 Solid-State Structures of Zinc(II) Benzoate Complexes. Catalyst
 Precursors for the Coupling of Carbon Dioxide and Epoxides
;
_journal_name_full 'Inorganic Chemistry'
_journal_page_first 973
_journal_page_last 980
_journal_paper_doi 10.1021/ic0107983
_journal_volume 41
_journal_year 2002
_chemical_formula_sum 'C44 H44 Cl8 O12 Zn2'
_chemical_formula_weight 1179.13
_chemical_name_systematic
;
  ?
;
_space_group_IT_number 2
_symmetry_cell_setting triclinic
_symmetry_space_group_name_Hall '-P 1'
_symmetry_space_group_name_H-M 'P -1'
_atom_sites_solution_hydrogens geom
_atom_sites_solution_primary direct
_atom_sites_solution_secondary difmap
_audit_creation_method SHELXL-97
_cell_angle_alpha 88.179(2)
_cell_angle_beta 83.573(2)
_cell_angle_gamma 79.803(2)
_cell_formula_units_Z 4
_cell_length_a 10.8158(12)
_cell_length_b 12.6457(14)
_cell_length_c 36.794(4)
_cell_measurement_temperature 110(2)
_cell_volume 4921.5(9)
_computing_cell_refinement 'Bruker SMART'
_computing_data_collection 'Bruker SMART'
_computing_data_reduction 'Bruker SHELXTL'
_computing_molecular_graphics 'Bruker SHELXTL'
_computing_publication_material 'Bruker SHELXTL'
_computing_structure_refinement 'SHELXL-97 (Sheldrick, 1997)'
_computing_structure_solution 'SHELXS-97 (Sheldrick, 1990)'
_diffrn_ambient_temperature 110(2)
_diffrn_measured_fraction_theta_full 0.873
_diffrn_measured_fraction_theta_max 0.873
_diffrn_measurement_device_type 'CCD area detector'
_diffrn_measurement_method 'phi and omega scans'
_diffrn_radiation_monochromator graphite
_diffrn_radiation_source 'fine-focus sealed tube'
_diffrn_radiation_type MoK\a
_diffrn_radiation_wavelength 0.71073
_diffrn_reflns_av_R_equivalents 0.0394
_diffrn_reflns_av_sigmaI/netI 0.0773
_diffrn_reflns_limit_h_max 11
_diffrn_reflns_limit_h_min -14
_diffrn_reflns_limit_k_max 13
_diffrn_reflns_limit_k_min -16
_diffrn_reflns_limit_l_max 49
_diffrn_reflns_limit_l_min -44
_diffrn_reflns_number 30453
_diffrn_reflns_theta_full 28.37
_diffrn_reflns_theta_max 28.37
_diffrn_reflns_theta_min 1.11
_exptl_absorpt_coefficient_mu 1.468
_exptl_absorpt_correction_type none
_exptl_crystal_density_diffrn 1.591
_exptl_crystal_density_method 'not measured'
_exptl_crystal_F_000 2400
_refine_diff_density_max 2.432
_refine_diff_density_min -2.144
_refine_diff_density_rms 0.201
_refine_ls_extinction_method none
_refine_ls_goodness_of_fit_ref 1.045
_refine_ls_hydrogen_treatment mixed
_refine_ls_matrix_type full
_refine_ls_number_parameters 1189
_refine_ls_number_reflns 21505
_refine_ls_number_restraints 0
_refine_ls_restrained_S_all 1.045
_refine_ls_R_factor_all 0.1481
_refine_ls_R_factor_gt 0.0946
_refine_ls_shift/su_max 1.270
_refine_ls_shift/su_mean 0.069
_refine_ls_structure_factor_coef Fsqd
_refine_ls_weighting_details 'calc w=1/[\s^2^(Fo^2^)+(0.1646P)^2^+4.6545P] where P=(Fo^2^+2Fc^2^)/3'
_refine_ls_weighting_scheme calc
_refine_ls_wR_factor_gt 0.2382
_refine_ls_wR_factor_ref 0.2802
_reflns_number_gt 12815
_reflns_number_total 21505
_reflns_threshold_expression >2sigma(I)
_cod_data_source_file ic0107983_3.cif
_cod_data_source_block 2
_cod_depositor_comments
;
The following automatic conversions were performed:

'_symmetry_cell_setting' value 'Triclinic' changed to 'triclinic'
according to the built-in table from CIF Core dictionary named
'cif_core.dic' version 2.4.1 from 2010-06-29.

Automatic conversion script
Id: cif_fix_values 1646 2011-03-28 12:23:43Z adriana 
;
_cod_original_cell_volume 4921.4(9)
_cod_database_code 4317555

loop_
_symmetry_equiv_pos_as_xyz
'x, y, z'
'-x, -y, -z'

loop_
_atom_site_label
_atom_site_type_symbol
_atom_site_fract_x
_atom_site_fract_y
_atom_site_fract_z
_atom_site_U_iso_or_equiv
_atom_site_adp_type
_atom_site_occupancy
_atom_site_symmetry_multiplicity
_atom_site_calc_flag
_atom_site_refinement_flags
_atom_site_disorder_assembly
_atom_site_disorder_group
Zn1 Zn 0.96315(8) 0.43990(6) 0.36645(2) 0.0316(2) Uani 1 1 d . . .
Zn2 Zn 0.86327(7) 0.17865(6) 0.39232(2) 0.02921(19) Uani 1 1 d . . .
Cl1A Cl 0.8415(2) 0.6188(2) 0.27640(7) 0.0626(7) Uani 1 1 d . . .
Cl2A Cl 1.1697(2) 0.80266(18) 0.34246(7) 0.0611(6) Uani 1 1 d . . .
Cl3A Cl 0.94123(18) 0.24951(16) 0.25895(5) 0.0423(4) Uani 1 1 d . . .
Cl4A Cl 1.32780(18) 0.12394(17) 0.34023(5) 0.0464(5) Uani 1 1 d . . .
Cl5A Cl 1.27414(19) 0.23975(18) 0.43914(6) 0.0499(5) Uani 1 1 d . . .
Cl6A Cl 0.8129(2) 0.4273(2) 0.49906(7) 0.0668(7) Uani 1 1 d . . .
Cl7A Cl 0.5499(3) 0.4475(3) 0.44851(7) 0.1177(15) Uani 1 1 d . . .
Cl8A Cl 0.6017(2) 0.44591(17) 0.30153(6) 0.0494(5) Uani 1 1 d . . .
O1A O 0.9111(6) 0.6989(4) 0.36730(15) 0.0571(17) Uani 1 1 d . . .
O2A O 1.0309(5) 0.5550(4) 0.33937(13) 0.0362(12) Uani 1 1 d . . .
O3A O 1.0579(5) 0.3295(4) 0.33307(14) 0.0408(13) Uani 1 1 d . . .
O4A O 0.9986(5) 0.1727(4) 0.35002(13) 0.0334(11) Uani 1 1 d . . .
O5A O 1.0162(5) 0.4126(4) 0.41508(14) 0.0377(12) Uani 1 1 d . . .
O6A O 0.9471(5) 0.2570(4) 0.42892(13) 0.0359(12) Uani 1 1 d . . .
O7A O 0.7792(5) 0.4714(4) 0.36952(15) 0.0434(13) Uani 1 1 d . . .
O8A O 0.7315(5) 0.3074(4) 0.38004(16) 0.0418(13) Uani 1 1 d . . .
O9A O 0.7306(5) 0.1448(4) 0.43510(15) 0.0451(13) Uani 1 1 d . . .
O10A O 0.7738(4) 0.0871(4) 0.35730(15) 0.0374(12) Uani 1 1 d . . .
O11A O 0.9773(5) 0.0307(4) 0.40924(14) 0.0395(12) Uani 1 1 d . . .
C1A C 0.9787(7) 0.6529(5) 0.34207(19) 0.0326(16) Uani 1 1 d . . .
C2A C 1.0066(6) 0.7168(5) 0.30691(18) 0.0281(14) Uani 1 1 d . . .
C3A C 0.9468(7) 0.7072(6) 0.2756(2) 0.0385(17) Uani 1 1 d . . .
C4A C 0.9696(9) 0.7668(8) 0.2438(2) 0.061(3) Uani 1 1 d . . .
H4A H 0.9291 0.7587 0.2227 0.074 Uiso 1 1 calc R . .
C5A C 1.0527(10) 0.8376(8) 0.2439(3) 0.070(3) Uani 1 1 d . . .
H5A H 1.0706 0.8780 0.2223 0.084 Uiso 1 1 calc R . .
C6A C 1.1102(9) 0.8514(7) 0.2743(3) 0.058(3) Uani 1 1 d . . .
H6A H 1.1649 0.9025 0.2741 0.070 Uiso 1 1 calc R . .
C7A C 1.0875(7) 0.7907(5) 0.3048(2) 0.0375(17) Uani 1 1 d . . .
C8A C 1.0586(6) 0.2315(5) 0.32954(17) 0.0251(13) Uani 1 1 d . . .
C9A C 1.1384(6) 0.1777(5) 0.29703(18) 0.0263(14) Uani 1 1 d . . .
C10A C 1.0930(7) 0.1808(6) 0.2634(2) 0.0340(16) Uani 1 1 d . . .
C11A C 1.1660(7) 0.1317(6) 0.2326(2) 0.0370(17) Uani 1 1 d . . .
H11A H 1.1330 0.1369 0.2096 0.044 Uiso 1 1 calc R . .
C12A C 1.2850(7) 0.0762(5) 0.2358(2) 0.0366(17) Uani 1 1 d . . .
H12A H 1.3338 0.0408 0.2152 0.044 Uiso 1 1 calc R . .
C13A C 1.3355(7) 0.0714(5) 0.2696(2) 0.0348(16) Uani 1 1 d . . .
H13A H 1.4181 0.0330 0.2721 0.042 Uiso 1 1 calc R . .
C14A C 1.2633(6) 0.1232(5) 0.29868(19) 0.0308(15) Uani 1 1 d . . .
C15A C 0.9981(7) 0.3331(6) 0.43575(18) 0.0322(16) Uani 1 1 d . . .
C16A C 1.0471(7) 0.3305(6) 0.47259(19) 0.0359(17) Uani 1 1 d . . .
C17A C 1.1713(8) 0.2868(6) 0.4773(2) 0.0411(18) Uani 1 1 d . . .
C18A C 1.2163(10) 0.2805(7) 0.5120(2) 0.056(2) Uani 1 1 d . . .
H18A H 1.3017 0.2500 0.5145 0.067 Uiso 1 1 calc R . .
C19A C 1.1352(10) 0.3191(8) 0.5422(2) 0.062(3) Uani 1 1 d . . .
H19A H 1.1645 0.3148 0.5657 0.075 Uiso 1 1 calc R . .
C20A C 1.0087(10) 0.3650(7) 0.5380(2) 0.055(2) Uani 1 1 d . . .
H20A H 0.9527 0.3922 0.5587 0.066 Uiso 1 1 calc R . .
C21A C 0.9668(9) 0.3702(6) 0.5038(2) 0.048(2) Uani 1 1 d . . .
C22A C 0.7032(7) 0.4050(6) 0.37505(19) 0.0372(17) Uani 1 1 d . . .
C23A C 0.5655(7) 0.4506(6) 0.3749(2) 0.0428(19) Uani 1 1 d . . .
C24A C 0.4851(9) 0.4687(9) 0.4073(3) 0.069(3) Uani 1 1 d . . .
C25A C 0.3607(10) 0.5053(11) 0.4083(3) 0.091(4) Uani 1 1 d . . .
H25A H 0.3103 0.5187 0.4311 0.109 Uiso 1 1 calc R . .
C26A C 0.3057(9) 0.5237(9) 0.3755(3) 0.072(3) Uani 1 1 d . . .
H26A H 0.2173 0.5482 0.3758 0.086 Uiso 1 1 calc R . .
C27A C 0.3798(8) 0.5064(6) 0.3433(3) 0.051(2) Uani 1 1 d . . .
H27A H 0.3434 0.5190 0.3209 0.061 Uiso 1 1 calc R . .
C28A C 0.5083(7) 0.4702(6) 0.3431(2) 0.0383(17) Uani 1 1 d . . .
C29A C 0.7285(11) 0.1733(14) 0.4721(3) 0.107(5) Uani 1 1 d . . .
H29A H 0.7372 0.2495 0.4740 0.128 Uiso 1 1 calc R . .
H29B H 0.7977 0.1275 0.4837 0.128 Uiso 1 1 calc R . .
C30A C 0.6020(14) 0.1550(19) 0.4897(3) 0.182(10) Uani 1 1 d . . .
H30A H 0.6098 0.1229 0.5144 0.219 Uiso 1 1 calc R . .
H30B H 0.5421 0.2239 0.4920 0.219 Uiso 1 1 calc R . .
C31A C 0.5567(11) 0.0825(10) 0.4666(3) 0.086(4) Uani 1 1 d . . .
H31A H 0.4633 0.0928 0.4691 0.103 Uiso 1 1 calc R . .
H31B H 0.5917 0.0064 0.4717 0.103 Uiso 1 1 calc R . .
C32A C 0.6083(10) 0.1187(10) 0.4303(3) 0.077(3) Uani 1 1 d . . .
H32A H 0.6173 0.0610 0.4122 0.093 Uiso 1 1 calc R . .
H32B H 0.5516 0.1826 0.4218 0.093 Uiso 1 1 calc R . .
C33A C 0.6899(8) 0.1409(6) 0.3317(3) 0.049(2) Uani 1 1 d . . .
H33A H 0.7270 0.1987 0.3181 0.059 Uiso 1 1 calc R . .
H33B H 0.6070 0.1725 0.3446 0.059 Uiso 1 1 calc R . .
C34A C 0.6762(9) 0.0560(8) 0.3066(3) 0.063(3) Uani 1 1 d . . .
H34A H 0.6516 0.0871 0.2829 0.076 Uiso 1 1 calc R . .
H34B H 0.6121 0.0137 0.3174 0.076 Uiso 1 1 calc R . .
C35A C 0.8037(9) -0.0113(7) 0.3020(3) 0.057(2) Uani 1 1 d . . .
H35A H 0.8607 0.0205 0.2835 0.068 Uiso 1 1 calc R . .
H35B H 0.7996 -0.0850 0.2946 0.068 Uiso 1 1 calc R . .
C36A C 0.8474(8) -0.0113(6) 0.3396(2) 0.047(2) Uani 1 1 d . . .
H36A H 0.8305 -0.0761 0.3537 0.056 Uiso 1 1 calc R . .
H36B H 0.9391 -0.0098 0.3378 0.056 Uiso 1 1 calc R . .
C37A C 0.9442(10) -0.0627(7) 0.4289(3) 0.061(3) Uani 1 1 d . . .
H37A H 0.9326 -0.1178 0.4116 0.073 Uiso 1 1 calc R . .
H37B H 0.8649 -0.0431 0.4453 0.073 Uiso 1 1 calc R . .
C38A C 1.0531(11) -0.1047(8) 0.4508(3) 0.080(3) Uani 1 1 d . . .
H38A H 1.0222 -0.1152 0.4768 0.096 Uiso 1 1 calc R . .
H38B H 1.1002 -0.1741 0.4410 0.096 Uiso 1 1 calc R . .
C39A C 1.1368(11) -0.0200(9) 0.4470(3) 0.080(3) Uani 1 1 d . . .
H39A H 1.2271 -0.0524 0.4471 0.096 Uiso 1 1 calc R . .
H39B H 1.1129 0.0336 0.4668 0.096 Uiso 1 1 calc R . .
C40A C 1.1088(7) 0.0296(6) 0.4099(2) 0.046(2) Uani 1 1 d . . .
H40A H 1.1281 0.1034 0.4076 0.055 Uiso 1 1 calc R . .
H40B H 1.1589 -0.0144 0.3898 0.055 Uiso 1 1 calc R . .
Zn3 Zn 0.51125(6) 0.07356(5) 0.127883(19) 0.02083(16) Uani 1 1 d . . .
Zn4 Zn 0.60081(7) 0.33795(5) 0.101785(19) 0.02162(17) Uani 1 1 d . . .
Cl1B Cl 0.2868(2) -0.27280(17) 0.17070(6) 0.0474(5) Uani 1 1 d . . .
Cl2B Cl 0.66275(19) -0.09153(16) 0.21234(5) 0.0442(5) Uani 1 1 d . . .
Cl3B Cl 0.89682(18) 0.07328(15) 0.18635(5) 0.0427(4) Uani 1 1 d . . .
Cl4B Cl 0.8881(2) 0.07641(17) 0.04019(6) 0.0503(5) Uani 1 1 d . . .
Cl5B Cl 0.14248(17) 0.39917(17) 0.15422(5) 0.0457(5) Uani 1 1 d . . .
Cl6B Cl 0.52656(17) 0.25482(15) 0.23547(5) 0.0372(4) Uani 1 1 d . . .
Cl7B Cl 0.63960(17) 0.09446(14) -0.00880(5) 0.0371(4) Uani 1 1 d . . .
Cl8B Cl 0.19069(16) 0.27080(14) 0.06198(5) 0.0363(4) Uani 1 1 d . . .
O1B O 0.4421(4) -0.0419(3) 0.15440(13) 0.0283(10) Uani 1 1 d . . .
O2B O 0.5660(5) -0.1927(4) 0.13231(13) 0.0392(12) Uani 1 1 d . . .
O3B O 0.6962(4) 0.0419(4) 0.12293(13) 0.0293(10) Uani 1 1 d . . .
O4B O 0.7311(4) 0.2111(3) 0.11601(13) 0.0292(10) Uani 1 1 d . . .
O5B O 0.4182(4) 0.1827(3) 0.16204(13) 0.0325(11) Uani 1 1 d . . .
O6B O 0.4599(4) 0.3441(3) 0.14266(12) 0.0277(10) Uani 1 1 d . . .
O7B O 0.4542(4) 0.1005(3) 0.07907(12) 0.0281(10) Uani 1 1 d . . .
O8B O 0.5247(4) 0.2553(3) 0.06452(12) 0.0265(10) Uani 1 1 d . . .
O9B O 0.6838(4) 0.4302(3) 0.13992(12) 0.0256(10) Uani 1 1 d . . .
O10B O 0.7350(4) 0.3751(4) 0.06060(12) 0.0302(10) Uani 1 1 d . . .
O11B O 0.4898(4) 0.4797(4) 0.08145(13) 0.0330(11) Uani 1 1 d . . .
C1B C 0.4982(6) -0.1394(5) 0.15648(17) 0.0236(13) Uani 1 1 d . . .
C2B C 0.4751(6) -0.1902(5) 0.19420(18) 0.0277(14) Uani 1 1 d . . .
C3B C 0.3856(7) -0.2526(5) 0.20347(19) 0.0342(16) Uani 1 1 d . . .
C4B C 0.3671(8) -0.3008(6) 0.2378(2) 0.047(2) Uani 1 1 d . . .
H4B H 0.3042 -0.3445 0.2431 0.056 Uiso 1 1 calc R . .
C5B C 0.4437(9) -0.2826(7) 0.2639(2) 0.052(2) Uani 1 1 d . . .
H5B H 0.4331 -0.3148 0.2874 0.062 Uiso 1 1 calc R . .
C6B C 0.5337(9) -0.2196(7) 0.2566(2) 0.049(2) Uani 1 1 d . . .
H6B H 0.5849 -0.2076 0.2749 0.059 Uiso 1 1 calc R . .
C7B C 0.5501(7) -0.1726(5) 0.2216(2) 0.0354(17) Uani 1 1 d . . .
C8B C 0.7640(6) 0.1126(5) 0.11743(17) 0.0243(13) Uani 1 1 d . . .
C9B C 0.9064(6) 0.0735(5) 0.1127(2) 0.0297(15) Uani 1 1 d . . .
C10B C 0.9771(6) 0.0542(5) 0.1426(2) 0.0314(16) Uani 1 1 d . . .
C11B C 1.1070(7) 0.0199(6) 0.1379(3) 0.050(2) Uani 1 1 d . . .
H11B H 1.1530 0.0072 0.1586 0.060 Uiso 1 1 calc R . .
C12B C 1.1690(7) 0.0042(7) 0.1034(3) 0.058(3) Uani 1 1 d . . .
H12B H 1.2581 -0.0183 0.1001 0.069 Uiso 1 1 calc R . .
C13B C 1.1009(7) 0.0213(6) 0.0734(3) 0.047(2) Uani 1 1 d . . .
H13B H 1.1438 0.0098 0.0495 0.057 Uiso 1 1 calc R . .
C14B C 0.9710(7) 0.0549(6) 0.0777(2) 0.0383(18) Uani 1 1 d . . .
C15B C 0.4094(6) 0.2834(5) 0.16437(17) 0.0218(13) Uani 1 1 d . . .
C16B C 0.3308(6) 0.3345(5) 0.19770(18) 0.0278(14) Uani 1 1 d . . .
C17B C 0.2081(6) 0.3935(6) 0.1955(2) 0.0323(16) Uani 1 1 d . . .
C18B C 0.1365(7) 0.4440(5) 0.2260(2) 0.0368(17) Uani 1 1 d . . .
H18B H 0.0545 0.4843 0.2240 0.044 Uiso 1 1 calc R . .
C19B C 0.1863(7) 0.4345(6) 0.2590(2) 0.0403(18) Uani 1 1 d . . .
H19B H 0.1380 0.4685 0.2800 0.048 Uiso 1 1 calc R . .
C20B C 0.3061(7) 0.3760(6) 0.2623(2) 0.0384(17) Uani 1 1 d . . .
H20B H 0.3394 0.3696 0.2852 0.046 Uiso 1 1 calc R . .
C21B C 0.3769(6) 0.3269(5) 0.23143(18) 0.0278(14) Uani 1 1 d . . .
C22B C 0.4691(5) 0.1801(5) 0.05871(17) 0.0211(13) Uani 1 1 d . . .
C23B C 0.4103(6) 0.1840(4) 0.02306(17) 0.0233(13) Uani 1 1 d . . .
C24B C 0.4788(6) 0.1477(5) -0.00948(18) 0.0271(14) Uani 1 1 d . . .
C25B C 0.4272(8) 0.1498(6) -0.04245(19) 0.0415(19) Uani 1 1 d . . .
H25B H 0.4775 0.1242 -0.0643 0.050 Uiso 1 1 calc R . .
C26B C 0.3005(8) 0.1904(6) -0.0423(2) 0.0415(18) Uani 1 1 d . . .
H26B H 0.2625 0.1926 -0.0644 0.050 Uiso 1 1 calc R . .
C27B C 0.2274(7) 0.2280(6) -0.0107(2) 0.0391(18) Uani 1 1 d . . .
H27B H 0.1402 0.2567 -0.0111 0.047 Uiso 1 1 calc R . .
C28B C 0.2833(6) 0.2230(5) 0.02155(19) 0.0289(15) Uani 1 1 d . . .
C29B C 0.7637(6) 0.3712(5) 0.16599(19) 0.0315(15) Uani 1 1 d . . .
H29C H 0.8495 0.3440 0.1539 0.038 Uiso 1 1 calc R . .
H29D H 0.7267 0.3096 0.1769 0.038 Uiso 1 1 calc R . .
C30B C 0.7681(8) 0.4531(6) 0.1951(2) 0.0412(19) Uani 1 1 d . . .
H30C H 0.7871 0.4174 0.2186 0.049 Uiso 1 1 calc R . .
H30D H 0.8320 0.4988 0.1873 0.049 Uiso 1 1 calc R . .
C31B C 0.6367(8) 0.5176(5) 0.1980(2) 0.0380(18) Uani 1 1 d . . .
H31C H 0.6342 0.5895 0.2082 0.046 Uiso 1 1 calc R . .
H31D H 0.5764 0.4801 0.2133 0.046 Uiso 1 1 calc R . .
C32B C 0.6080(6) 0.5258(5) 0.15793(19) 0.0306(15) Uani 1 1 d . . .
H32C H 0.5169 0.5272 0.1564 0.037 Uiso 1 1 calc R . .
H32D H 0.6316 0.5920 0.1462 0.037 Uiso 1 1 calc R . .
C33B C 0.8670(6) 0.3726(6) 0.06459(18) 0.0280(14) Uani 1 1 d . . .
H33C H 0.9153 0.2985 0.0622 0.034 Uiso 1 1 calc R . .
H33D H 0.8774 0.4010 0.0886 0.034 Uiso 1 1 calc R . .
C34B C 0.9104(6) 0.4445(6) 0.03354(19) 0.0334(16) Uani 1 1 d . . .
H34C H 0.8950 0.5205 0.0411 0.040 Uiso 1 1 calc R . .
H34D H 1.0014 0.4221 0.0254 0.040 Uiso 1 1 calc R . .
C35B C 0.8304(8) 0.4289(9) 0.0034(2) 0.063(3) Uani 1 1 d . . .
H35C H 0.8821 0.3847 -0.0164 0.076 Uiso 1 1 calc R . .
H35D H 0.7941 0.4991 -0.0070 0.076 Uiso 1 1 calc R . .
C36B C 0.7249(7) 0.3713(6) 0.02137(18) 0.0349(16) Uani 1 1 d . . .
H36C H 0.6411 0.4089 0.0155 0.042 Uiso 1 1 calc R . .
H36D H 0.7378 0.2961 0.0130 0.042 Uiso 1 1 calc R . .
C37B C 0.3619(6) 0.4799(5) 0.07558(19) 0.0309(15) Uani 1 1 d . . .
H37C H 0.3273 0.4235 0.0907 0.037 Uiso 1 1 calc R . .
H37D H 0.3551 0.4671 0.0495 0.037 Uiso 1 1 calc R . .
C38B C 0.2938(7) 0.5880(6) 0.0866(2) 0.0374(17) Uani 1 1 d . . .
H38C H 0.2730 0.5923 0.1134 0.045 Uiso 1 1 calc R . .
H38D H 0.2150 0.6074 0.0747 0.045 Uiso 1 1 calc R . .
C39B C 0.3879(7) 0.6594(6) 0.0732(2) 0.0408(18) Uani 1 1 d . . .
H39C H 0.3852 0.7177 0.0908 0.049 Uiso 1 1 calc R . .
H39D H 0.3697 0.6919 0.0491 0.049 Uiso 1 1 calc R . .
C40B C 0.5169(7) 0.5858(5) 0.0701(2) 0.0360(17) Uani 1 1 d . . .
H40C H 0.5577 0.5846 0.0446 0.043 Uiso 1 1 calc R . .
H40D H 0.5731 0.6101 0.0863 0.043 Uiso 1 1 calc R . .
O1S O 0.0324(5) 0.3216(4) 0.91857(16) 0.0478(14) Uani 1 1 d . . .
C1S C 0.0103(8) 0.2218(6) 0.9060(3) 0.054(2) Uani 1 1 d . . .
H1S1 H -0.0812 0.2242 0.9048 0.064 Uiso 1 1 calc R . .
H1S2 H 0.0409 0.1625 0.9227 0.064 Uiso 1 1 calc R . .
C2S C 0.0820(10) 0.2045(7) 0.8682(3) 0.064(3) Uani 1 1 d . . .
H2S1 H 0.1659 0.1590 0.8695 0.076 Uiso 1 1 calc R . .
H2S2 H 0.0342 0.1698 0.8520 0.076 Uiso 1 1 calc R . .
C3S C 0.0952(11) 0.3123(7) 0.8547(3) 0.066(3) Uani 1 1 d . . .
H3S1 H 0.0222 0.3451 0.8417 0.079 Uiso 1 1 calc R . .
H3S2 H 0.1738 0.3106 0.8379 0.079 Uiso 1 1 calc R . .
C4S C 0.0999(9) 0.3738(7) 0.8890(2) 0.050(2) Uani 1 1 d . . .
H4S1 H 0.1886 0.3716 0.8939 0.060 Uiso 1 1 calc R . .
H4S2 H 0.0593 0.4498 0.8864 0.060 Uiso 1 1 calc R . .
O2S O 0.4324(18) 0.1689(11) 0.5826(4) 0.198(7) Uani 1 1 d . . .
C5S C 0.411(3) 0.2658(17) 0.5976(6) 0.277(16) Uani 1 1 d . . .
H5S1 H 0.3210 0.2999 0.5974 0.332 Uiso 1 1 calc R . .
H5S2 H 0.4647 0.3132 0.5844 0.332 Uiso 1 1 calc R . .
C6S C 0.442(2) 0.2453(19) 0.6346(4) 0.218(13) Uani 1 1 d . . .
H6S1 H 0.4670 0.3081 0.6453 0.262 Uiso 1 1 calc R . .
H6S2 H 0.3728 0.2210 0.6508 0.262 Uiso 1 1 calc R . .
C7S C 0.540(3) 0.1660(18) 0.6265(9) 0.318(18) Uani 1 1 d . . .
H7S1 H 0.5605 0.1210 0.6483 0.382 Uiso 1 1 calc R . .
H7S2 H 0.6161 0.1941 0.6157 0.382 Uiso 1 1 calc R . .
C8S C 0.491(2) 0.1079(12) 0.6002(5) 0.141(7) Uani 1 1 d . . .
H8S1 H 0.5605 0.0641 0.5847 0.169 Uiso 1 1 calc R . .
H8S2 H 0.4368 0.0593 0.6128 0.169 Uiso 1 1 calc R . .

loop_
_atom_site_aniso_label
_atom_site_aniso_U_11
_atom_site_aniso_U_22
_atom_site_aniso_U_33
_atom_site_aniso_U_23
_atom_site_aniso_U_13
_atom_site_aniso_U_12
Zn1 0.0448(5) 0.0217(4) 0.0243(4) 0.0057(3) 0.0056(4) -0.0020(3)
Zn2 0.0337(4) 0.0256(4) 0.0262(4) 0.0097(3) 0.0006(3) -0.0033(3)
Cl1A 0.0534(12) 0.0662(14) 0.0704(16) -0.0309(13) -0.0183(11) -0.0035(11)
Cl2A 0.0595(13) 0.0486(12) 0.0799(17) -0.0103(12) -0.0270(12) -0.0083(10)
Cl3A 0.0402(9) 0.0474(11) 0.0384(10) 0.0074(8) -0.0076(8) -0.0043(8)
Cl4A 0.0416(10) 0.0618(13) 0.0315(10) 0.0061(9) -0.0026(8) 0.0010(9)
Cl5A 0.0462(11) 0.0633(13) 0.0381(11) -0.0077(10) -0.0025(9) -0.0044(10)
Cl6A 0.0652(14) 0.0611(14) 0.0662(16) -0.0161(12) 0.0276(12) -0.0087(12)
Cl7A 0.094(2) 0.188(4) 0.0317(13) 0.0301(17) 0.0123(14) 0.064(2)
Cl8A 0.0599(12) 0.0496(11) 0.0377(10) -0.0079(9) -0.0086(9) -0.0030(10)
O1A 0.098(5) 0.036(3) 0.026(3) 0.005(2) 0.016(3) 0.003(3)
O2A 0.045(3) 0.028(2) 0.031(3) 0.010(2) 0.004(2) -0.003(2)
O3A 0.056(3) 0.025(2) 0.036(3) 0.001(2) 0.014(3) -0.004(2)
O4A 0.041(3) 0.031(2) 0.026(2) 0.005(2) 0.006(2) -0.008(2)
O5A 0.049(3) 0.030(3) 0.033(3) 0.007(2) 0.002(2) -0.009(2)
O6A 0.048(3) 0.032(3) 0.027(3) 0.000(2) 0.003(2) -0.009(2)
O7A 0.047(3) 0.038(3) 0.038(3) 0.009(2) 0.000(3) 0.004(2)
O8A 0.040(3) 0.029(3) 0.053(3) 0.009(2) -0.005(3) 0.001(2)
O9A 0.039(3) 0.054(3) 0.039(3) 0.013(3) 0.003(2) -0.007(3)
O10A 0.037(3) 0.027(2) 0.046(3) 0.008(2) -0.006(2) -0.001(2)
O11A 0.044(3) 0.032(3) 0.041(3) 0.019(2) -0.006(2) -0.003(2)
C1A 0.044(4) 0.025(3) 0.029(4) 0.008(3) -0.003(3) -0.007(3)
C2A 0.035(3) 0.023(3) 0.025(3) 0.002(3) -0.001(3) -0.001(3)
C3A 0.048(4) 0.041(4) 0.023(4) 0.001(3) -0.002(3) 0.000(3)
C4A 0.062(6) 0.079(7) 0.025(4) 0.016(4) 0.001(4) 0.031(5)
C5A 0.069(6) 0.072(6) 0.053(6) 0.051(5) 0.015(5) 0.012(5)
C6A 0.053(5) 0.036(4) 0.078(7) 0.026(4) 0.014(5) -0.003(4)
C7A 0.049(4) 0.021(3) 0.041(4) 0.011(3) -0.005(4) -0.003(3)
C8A 0.029(3) 0.024(3) 0.021(3) 0.005(3) 0.000(3) -0.003(3)
C9A 0.032(3) 0.017(3) 0.029(3) 0.003(3) 0.005(3) -0.007(3)
C10A 0.039(4) 0.031(4) 0.032(4) 0.005(3) 0.004(3) -0.011(3)
C11A 0.050(4) 0.037(4) 0.025(4) 0.002(3) 0.005(3) -0.016(3)
C12A 0.045(4) 0.025(3) 0.036(4) -0.003(3) 0.009(3) -0.005(3)
C13A 0.043(4) 0.025(3) 0.031(4) 0.004(3) 0.009(3) -0.001(3)
C14A 0.030(3) 0.030(3) 0.030(4) 0.009(3) 0.006(3) -0.004(3)
C15A 0.036(4) 0.036(4) 0.019(3) 0.003(3) 0.007(3) 0.001(3)
C16A 0.049(4) 0.035(4) 0.024(3) 0.003(3) 0.007(3) -0.015(3)
C17A 0.059(5) 0.039(4) 0.026(4) 0.005(3) -0.004(4) -0.010(4)
C18A 0.084(6) 0.057(5) 0.032(4) 0.003(4) -0.023(5) -0.020(5)
C19A 0.095(7) 0.071(6) 0.030(4) -0.001(4) -0.001(5) -0.043(6)
C20A 0.086(7) 0.051(5) 0.032(4) -0.008(4) 0.012(5) -0.033(5)
C21A 0.069(5) 0.042(4) 0.033(4) 0.000(3) 0.012(4) -0.023(4)
C22A 0.041(4) 0.045(4) 0.020(3) 0.003(3) 0.003(3) 0.003(3)
C23A 0.043(4) 0.041(4) 0.036(4) 0.016(3) 0.000(4) 0.012(3)
C24A 0.050(5) 0.091(7) 0.048(5) 0.030(5) 0.010(4) 0.028(5)
C25A 0.059(6) 0.132(10) 0.053(6) 0.025(7) 0.027(5) 0.037(7)
C26A 0.037(5) 0.082(7) 0.085(8) 0.036(6) -0.002(5) 0.010(5)
C27A 0.045(5) 0.037(4) 0.069(6) 0.014(4) -0.012(4) -0.001(4)
C28A 0.045(4) 0.030(4) 0.037(4) 0.003(3) -0.005(3) 0.000(3)
C29A 0.081(8) 0.228(16) 0.023(5) 0.012(7) 0.007(5) -0.068(9)
C30A 0.126(11) 0.43(3) 0.028(6) 0.019(11) 0.010(7) -0.169(17)
C31A 0.067(7) 0.101(9) 0.076(8) 0.058(7) 0.013(6) -0.003(6)
C32A 0.068(6) 0.110(9) 0.057(6) 0.021(6) 0.018(5) -0.045(6)
C33A 0.049(5) 0.038(4) 0.061(6) 0.009(4) -0.020(4) 0.000(4)
C34A 0.068(6) 0.056(6) 0.066(6) 0.003(5) -0.033(5) 0.002(5)
C35A 0.074(6) 0.043(5) 0.053(5) -0.006(4) -0.023(5) 0.003(4)
C36A 0.065(5) 0.028(4) 0.048(5) 0.004(3) -0.021(4) 0.002(4)
C37A 0.081(7) 0.038(5) 0.064(6) 0.036(4) -0.011(5) -0.019(4)
C38A 0.122(9) 0.048(5) 0.082(8) 0.031(5) -0.060(7) -0.027(6)
C39A 0.090(8) 0.081(8) 0.078(8) 0.038(6) -0.045(7) -0.024(6)
C40A 0.047(4) 0.034(4) 0.052(5) 0.007(4) -0.003(4) 0.001(3)
Zn3 0.0252(3) 0.0189(3) 0.0189(3) 0.0065(3) -0.0024(3) -0.0061(3)
Zn4 0.0258(3) 0.0201(3) 0.0192(4) 0.0067(3) -0.0013(3) -0.0067(3)
Cl1B 0.0542(11) 0.0538(12) 0.0400(11) 0.0031(9) 0.0012(9) -0.0296(10)
Cl2B 0.0511(11) 0.0487(11) 0.0362(10) 0.0004(8) -0.0146(9) -0.0122(9)
Cl3B 0.0498(10) 0.0412(10) 0.0395(10) 0.0049(8) -0.0200(9) -0.0059(8)
Cl4B 0.0636(13) 0.0475(11) 0.0354(10) -0.0023(9) 0.0061(10) -0.0049(10)
Cl5B 0.0353(9) 0.0589(12) 0.0374(10) 0.0099(9) -0.0013(8) 0.0033(9)
Cl6B 0.0423(9) 0.0400(10) 0.0307(9) 0.0083(7) -0.0071(8) -0.0106(8)
Cl7B 0.0449(10) 0.0318(9) 0.0327(9) -0.0006(7) 0.0082(8) -0.0089(7)
Cl8B 0.0296(8) 0.0374(9) 0.0423(10) -0.0013(8) -0.0050(7) -0.0066(7)
O1B 0.034(2) 0.019(2) 0.031(3) 0.0084(19) -0.003(2) -0.0051(18)
O2B 0.058(3) 0.033(3) 0.023(2) 0.005(2) 0.004(2) -0.005(2)
O3B 0.021(2) 0.030(2) 0.039(3) 0.012(2) -0.002(2) -0.0130(18)
O4B 0.035(2) 0.020(2) 0.031(3) 0.0044(19) -0.008(2) 0.0019(19)
O5B 0.043(3) 0.023(2) 0.030(3) 0.001(2) 0.008(2) -0.010(2)
O6B 0.033(2) 0.022(2) 0.026(2) 0.0072(18) 0.005(2) -0.0042(18)
O7B 0.036(2) 0.028(2) 0.021(2) 0.0089(18) -0.003(2) -0.009(2)
O8B 0.030(2) 0.028(2) 0.024(2) 0.0038(19) -0.0036(19) -0.0117(19)
O9B 0.034(2) 0.020(2) 0.022(2) 0.0037(18) -0.0045(19) -0.0021(18)
O10B 0.030(2) 0.046(3) 0.016(2) 0.008(2) -0.0026(19) -0.014(2)
O11B 0.039(3) 0.025(2) 0.037(3) 0.014(2) -0.008(2) -0.012(2)
C1B 0.027(3) 0.024(3) 0.022(3) 0.004(3) -0.009(3) -0.010(3)
C2B 0.043(4) 0.015(3) 0.022(3) 0.005(2) -0.005(3) 0.003(3)
C3B 0.046(4) 0.026(3) 0.027(4) 0.009(3) 0.000(3) -0.001(3)
C4B 0.064(5) 0.032(4) 0.038(4) 0.017(3) 0.015(4) -0.007(4)
C5B 0.073(6) 0.045(5) 0.026(4) 0.019(3) 0.005(4) 0.009(4)
C6B 0.065(5) 0.052(5) 0.022(4) 0.013(3) -0.008(4) 0.013(4)
C7B 0.043(4) 0.027(3) 0.031(4) 0.005(3) 0.001(3) 0.006(3)
C8B 0.025(3) 0.028(3) 0.019(3) 0.002(3) -0.003(3) -0.002(3)
C9B 0.035(3) 0.018(3) 0.037(4) 0.002(3) -0.002(3) -0.009(3)
C10B 0.023(3) 0.028(3) 0.046(4) 0.000(3) -0.011(3) -0.007(3)
C11B 0.033(4) 0.036(4) 0.084(7) -0.005(4) -0.022(4) -0.002(3)
C12B 0.028(4) 0.037(4) 0.109(9) -0.014(5) -0.002(5) -0.008(3)
C13B 0.028(4) 0.038(4) 0.073(6) -0.013(4) 0.022(4) -0.015(3)
C14B 0.038(4) 0.025(3) 0.048(5) 0.001(3) 0.004(4) -0.003(3)
C15B 0.023(3) 0.021(3) 0.020(3) 0.004(2) 0.000(2) -0.002(2)
C16B 0.032(3) 0.026(3) 0.024(3) 0.005(3) 0.006(3) -0.008(3)
C17B 0.023(3) 0.034(4) 0.038(4) 0.011(3) 0.005(3) -0.005(3)
C18B 0.038(4) 0.021(3) 0.047(5) 0.004(3) 0.014(3) -0.004(3)
C19B 0.053(4) 0.030(4) 0.035(4) 0.002(3) 0.017(4) -0.010(3)
C20B 0.049(4) 0.038(4) 0.028(4) -0.007(3) 0.007(3) -0.015(3)
C21B 0.038(4) 0.021(3) 0.024(3) 0.007(3) 0.004(3) -0.010(3)
C22B 0.022(3) 0.019(3) 0.022(3) 0.005(2) -0.001(2) -0.005(2)
C23B 0.036(3) 0.012(3) 0.026(3) 0.003(2) -0.004(3) -0.014(2)
C24B 0.041(4) 0.019(3) 0.025(3) 0.000(3) 0.001(3) -0.017(3)
C25B 0.080(6) 0.033(4) 0.017(3) 0.005(3) -0.003(4) -0.025(4)
C26B 0.061(5) 0.042(4) 0.029(4) 0.016(3) -0.020(4) -0.022(4)
C27B 0.051(4) 0.033(4) 0.039(4) 0.008(3) -0.024(4) -0.014(3)
C28B 0.033(3) 0.026(3) 0.032(4) 0.012(3) -0.008(3) -0.016(3)
C29B 0.035(4) 0.032(4) 0.027(3) 0.011(3) -0.006(3) -0.004(3)
C30B 0.066(5) 0.029(4) 0.028(4) 0.005(3) -0.016(4) -0.001(4)
C31B 0.061(5) 0.021(3) 0.031(4) -0.004(3) -0.001(4) -0.006(3)
C32B 0.039(4) 0.017(3) 0.035(4) -0.003(3) -0.003(3) -0.003(3)
C33B 0.025(3) 0.038(4) 0.024(3) 0.008(3) -0.003(3) -0.015(3)
C34B 0.028(3) 0.041(4) 0.033(4) 0.014(3) -0.002(3) -0.016(3)
C35B 0.054(5) 0.120(8) 0.027(4) 0.027(5) -0.011(4) -0.046(5)
C36B 0.042(4) 0.049(4) 0.019(3) 0.010(3) -0.004(3) -0.022(3)
C37B 0.040(4) 0.026(3) 0.029(4) 0.006(3) -0.011(3) -0.009(3)
C38B 0.042(4) 0.039(4) 0.032(4) 0.002(3) -0.008(3) -0.008(3)
C39B 0.056(5) 0.030(4) 0.032(4) 0.007(3) 0.000(4) -0.001(3)
C40B 0.045(4) 0.023(3) 0.042(4) 0.017(3) -0.011(3) -0.013(3)
O1S 0.053(3) 0.039(3) 0.054(4) 0.003(3) -0.007(3) -0.016(3)
C1S 0.045(5) 0.030(4) 0.082(7) 0.004(4) 0.006(5) -0.008(4)
C2S 0.086(7) 0.039(5) 0.067(7) 0.003(5) -0.009(6) -0.013(5)
C3S 0.103(8) 0.037(5) 0.059(6) 0.000(4) -0.023(6) -0.013(5)
C4S 0.064(5) 0.039(4) 0.052(5) 0.018(4) -0.020(4) -0.021(4)
O2S 0.38(2) 0.089(9) 0.138(11) -0.008(8) -0.139(13) -0.012(11)
C5S 0.50(4) 0.144(18) 0.138(17) -0.040(14) -0.17(2) 0.16(2)
C6S 0.29(3) 0.25(2) 0.069(10) -0.084(14) -0.070(13) 0.12(2)
C7S 0.38(3) 0.117(17) 0.54(5) 0.05(2) -0.39(3) -0.046(19)
C8S 0.22(2) 0.057(9) 0.150(17) -0.030(10) -0.018(15) -0.019(11)

loop_
_atom_type_symbol
_atom_type_description
_atom_type_scat_dispersion_real
_atom_type_scat_dispersion_imag
_atom_type_scat_source
C C 0.0033 0.0016 'International Tables Vol C Tables 4.2.6.8 and 6.1.1.4'
H H 0.0000 0.0000 'International Tables Vol C Tables 4.2.6.8 and 6.1.1.4'
O O 0.0106 0.0060 'International Tables Vol C Tables 4.2.6.8 and 6.1.1.4'
Cl Cl 0.1484 0.1585 'International Tables Vol C Tables 4.2.6.8 and 6.1.1.4'
Zn Zn 0.2839 1.4301 'International Tables Vol C Tables 4.2.6.8 and 6.1.1.4'

loop_
_geom_angle_atom_site_label_1
_geom_angle_atom_site_label_2
_geom_angle_atom_site_label_3
_geom_angle
_geom_angle_site_symmetry_1
_geom_angle_site_symmetry_3
_geom_angle_publ_flag
O2A Zn1 O5A 114.9(2) . . ?
O2A Zn1 O7A 108.9(2) . . ?
O5A Zn1 O7A 109.8(2) . . ?
O2A Zn1 O3A 93.1(2) . . ?
O5A Zn1 O3A 109.6(2) . . ?
O7A Zn1 O3A 119.9(2) . . ?
O4A Zn2 O8A 103.7(2) . . ?
O4A Zn2 O6A 98.1(2) . . ?
O8A Zn2 O6A 96.5(2) . . ?
O4A Zn2 O9A 166.2(2) . . ?
O8A Zn2 O9A 86.8(2) . . ?
O6A Zn2 O9A 89.4(2) . . ?
O4A Zn2 O11A 83.98(19) . . ?
O8A Zn2 O11A 170.7(2) . . ?
O6A Zn2 O11A 87.3(2) . . ?
O9A Zn2 O11A 84.8(2) . . ?
O4A Zn2 O10A 84.6(2) . . ?
O8A Zn2 O10A 86.2(2) . . ?
O6A Zn2 O10A 175.5(2) . . ?
O9A Zn2 O10A 87.2(2) . . ?
O11A Zn2 O10A 89.45(19) . . ?
C1A O2A Zn1 123.0(5) . . ?
C8A O3A Zn1 134.4(5) . . ?
C8A O4A Zn2 141.9(4) . . ?
C15A O5A Zn1 125.9(5) . . ?
C15A O6A Zn2 149.3(5) . . ?
C22A O7A Zn1 127.3(5) . . ?
C22A O8A Zn2 148.7(5) . . ?
C29A O9A C32A 107.8(7) . . ?
C29A O9A Zn2 125.1(6) . . ?
C32A O9A Zn2 124.7(5) . . ?
C33A O10A C36A 107.7(6) . . ?
C33A O10A Zn2 120.9(4) . . ?
C36A O10A Zn2 119.7(4) . . ?
C40A O11A C37A 108.8(6) . . ?
C40A O11A Zn2 117.5(4) . . ?
C37A O11A Zn2 131.9(5) . . ?
O1A C1A O2A 129.5(7) . . ?
O1A C1A C2A 118.6(6) . . ?
O2A C1A C2A 111.9(6) . . ?
C7A C2A C3A 116.2(7) . . ?
C7A C2A C1A 122.1(6) . . ?
C3A C2A C1A 121.7(6) . . ?
C4A C3A C2A 122.0(8) . . ?
C4A C3A Cl1A 118.9(7) . . ?
C2A C3A Cl1A 119.1(6) . . ?
C5A C4A C3A 118.0(9) . . ?
C6A C5A C4A 121.6(8) . . ?
C7A C6A C5A 118.9(9) . . ?
C6A C7A C2A 123.2(8) . . ?
C6A C7A Cl2A 118.4(7) . . ?
C2A C7A Cl2A 118.3(6) . . ?
O3A C8A O4A 127.1(6) . . ?
O3A C8A C9A 117.0(6) . . ?
O4A C8A C9A 115.9(5) . . ?
C10A C9A C14A 116.2(6) . . ?
C10A C9A C8A 121.0(6) . . ?
C14A C9A C8A 122.7(6) . . ?
C9A C10A C11A 122.1(7) . . ?
C9A C10A Cl3A 118.9(5) . . ?
C11A C10A Cl3A 119.1(6) . . ?
C12A C11A C10A 119.6(7) . . ?
C11A C12A C13A 120.3(7) . . ?
C14A C13A C12A 118.5(7) . . ?
C13A C14A C9A 123.3(7) . . ?
C13A C14A Cl4A 119.0(5) . . ?
C9A C14A Cl4A 117.7(5) . . ?
O6A C15A O5A 127.7(7) . . ?
O6A C15A C16A 116.4(6) . . ?
O5A C15A C16A 115.9(6) . . ?
C17A C16A C21A 117.6(7) . . ?
C17A C16A C15A 121.6(6) . . ?
C21A C16A C15A 120.8(7) . . ?
C16A C17A C18A 121.8(8) . . ?
C16A C17A Cl5A 118.8(6) . . ?
C18A C17A Cl5A 119.4(7) . . ?
C19A C18A C17A 119.5(9) . . ?
C18A C19A C20A 119.8(9) . . ?
C21A C20A C19A 119.6(8) . . ?
C20A C21A C16A 121.7(8) . . ?
C20A C21A Cl6A 119.1(7) . . ?
C16A C21A Cl6A 119.2(7) . . ?
O8A C22A O7A 126.6(7) . . ?
O8A C22A C23A 117.0(7) . . ?
O7A C22A C23A 116.3(7) . . ?
C28A C23A C24A 115.6(7) . . ?
C28A C23A C22A 122.7(7) . . ?
C24A C23A C22A 121.5(7) . . ?
C25A C24A C23A 123.4(9) . . ?
C25A C24A Cl7A 118.1(8) . . ?
C23A C24A Cl7A 118.5(7) . . ?
C24A C25A C26A 119.4(9) . . ?
C27A C26A C25A 119.3(8) . . ?
C26A C27A C28A 120.0(9) . . ?
C23A C28A C27A 122.2(8) . . ?
C23A C28A Cl8A 118.3(6) . . ?
C27A C28A Cl8A 119.5(7) . . ?
O9A C29A C30A 104.4(9) . . ?
C31A C30A C29A 107.6(11) . . ?
C30A C31A C32A 99.6(10) . . ?
O9A C32A C31A 106.2(9) . . ?
O10A C33A C34A 105.0(6) . . ?
C33A C34A C35A 103.6(7) . . ?
C34A C35A C36A 103.3(7) . . ?
O10A C36A C35A 105.4(6) . . ?
O11A C37A C38A 105.8(8) . . ?
C39A C38A C37A 105.7(8) . . ?
C38A C39A C40A 101.1(8) . . ?
O11A C40A C39A 104.1(7) . . ?
O1B Zn3 O5B 92.86(19) . . ?
O1B Zn3 O3B 110.35(18) . . ?
O5B Zn3 O3B 120.7(2) . . ?
O1B Zn3 O7B 113.09(19) . . ?
O5B Zn3 O7B 110.2(2) . . ?
O3B Zn3 O7B 108.93(19) . . ?
O6B Zn4 O4B 103.57(18) . . ?
O6B Zn4 O8B 97.94(18) . . ?
O4B Zn4 O8B 95.96(17) . . ?
O6B Zn4 O10B 164.97(18) . . ?
O4B Zn4 O10B 88.19(19) . . ?
O8B Zn4 O10B 89.97(17) . . ?
O6B Zn4 O11B 85.29(18) . . ?
O4B Zn4 O11B 170.48(19) . . ?
O8B Zn4 O11B 86.12(18) . . ?
O10B Zn4 O11B 82.51(18) . . ?
O6B Zn4 O9B 83.53(17) . . ?
O4B Zn4 O9B 85.08(17) . . ?
O8B Zn4 O9B 177.93(17) . . ?
O10B Zn4 O9B 88.27(17) . . ?
O11B Zn4 O9B 92.56(17) . . ?
C1B O1B Zn3 125.6(4) . . ?
C8B O3B Zn3 123.3(4) . . ?
C8B O4B Zn4 147.6(4) . . ?
C15B O5B Zn3 134.7(4) . . ?
C15B O6B Zn4 140.1(4) . . ?
C22B O7B Zn3 125.7(4) . . ?
C22B O8B Zn4 148.0(4) . . ?
C29B O9B C32B 108.6(5) . . ?
C29B O9B Zn4 118.6(4) . . ?
C32B O9B Zn4 120.4(4) . . ?
C33B O10B C36B 106.7(5) . . ?
C33B O10B Zn4 125.1(4) . . ?
C36B O10B Zn4 125.1(4) . . ?
C37B O11B C40B 106.6(5) . . ?
C37B O11B Zn4 119.9(4) . . ?
C40B O11B Zn4 133.5(4) . . ?
O2B C1B O1B 127.6(6) . . ?
O2B C1B C2B 119.2(6) . . ?
O1B C1B C2B 113.2(5) . . ?
C3B C2B C7B 117.0(6) . . ?
C3B C2B C1B 124.2(6) . . ?
C7B C2B C1B 118.9(6) . . ?
C2B C3B C4B 123.8(8) . . ?
C2B C3B Cl1B 118.4(5) . . ?
C4B C3B Cl1B 117.8(6) . . ?
C5B C4B C3B 117.6(8) . . ?
C6B C5B C4B 121.6(7) . . ?
C5B C6B C7B 119.2(8) . . ?
C6B C7B C2B 120.8(7) . . ?
C6B C7B Cl2B 119.4(7) . . ?
C2B C7B Cl2B 119.8(6) . . ?
O4B C8B O3B 128.6(6) . . ?
O4B C8B C9B 115.0(6) . . ?
O3B C8B C9B 116.4(5) . . ?
C14B C9B C10B 117.6(6) . . ?
C14B C9B C8B 120.3(6) . . ?
C10B C9B C8B 122.0(6) . . ?
C11B C10B C9B 121.5(7) . . ?
C11B C10B Cl3B 120.6(6) . . ?
C9B C10B Cl3B 118.0(5) . . ?
C12B C11B C10B 120.1(8) . . ?
C11B C12B C13B 119.5(7) . . ?
C12B C13B C14B 121.0(8) . . ?
C13B C14B C9B 120.3(8) . . ?
C13B C14B Cl4B 120.4(7) . . ?
C9B C14B Cl4B 119.3(6) . . ?
O6B C15B O5B 127.3(6) . . ?
O6B C15B C16B 116.6(5) . . ?
O5B C15B C16B 116.1(5) . . ?
C21B C16B C17B 117.6(6) . . ?
C21B C16B C15B 121.3(6) . . ?
C17B C16B C15B 121.1(6) . . ?
C18B C17B C16B 121.5(7) . . ?
C18B C17B Cl5B 119.2(5) . . ?
C16B C17B Cl5B 119.3(5) . . ?
C19B C18B C17B 119.0(7) . . ?
C18B C19B C20B 121.1(7) . . ?
C19B C20B C21B 119.2(7) . . ?
C16B C21B C20B 121.7(6) . . ?
C16B C21B Cl6B 119.2(5) . . ?
C20B C21B Cl6B 119.1(6) . . ?
O8B C22B O7B 128.0(6) . . ?
O8B C22B C23B 117.1(5) . . ?
O7B C22B C23B 114.9(5) . . ?
C28B C23B C24B 116.1(6) . . ?
C28B C23B C22B 121.3(6) . . ?
C24B C23B C22B 122.6(6) . . ?
C23B C24B C25B 123.8(7) . . ?
C23B C24B Cl7B 117.9(5) . . ?
C25B C24B Cl7B 118.4(5) . . ?
C26B C25B C24B 117.4(7) . . ?
C27B C26B C25B 121.5(7) . . ?
C26B C27B C28B 118.8(7) . . ?
C23B C28B C27B 122.4(7) . . ?
C23B C28B Cl8B 118.4(5) . . ?
C27B C28B Cl8B 119.1(5) . . ?
O9B C29B C30B 104.6(5) . . ?
C31B C30B C29B 102.6(6) . . ?
C30B C31B C32B 102.3(6) . . ?
O9B C32B C31B 106.0(5) . . ?
O10B C33B C34B 104.0(5) . . ?
C35B C34B C33B 103.8(6) . . ?
C34B C35B C36B 106.1(6) . . ?
O10B C36B C35B 104.5(5) . . ?
O11B C37B C38B 105.0(5) . . ?
C37B C38B C39B 102.7(6) . . ?
C38B C39B C40B 105.4(6) . . ?
O11B C40B C39B 104.8(6) . . ?
C1S O1S C4S 108.9(6) . . ?
O1S C1S C2S 106.8(7) . . ?
C3S C2S C1S 104.7(8) . . ?
C2S C3S C4S 103.9(8) . . ?
O1S C4S C3S 106.4(7) . . ?
C8S O2S C5S 110.6(15) . . ?
O2S C5S C6S 104.3(17) . . ?
C7S C6S C5S 96.4(17) . . ?
C6S C7S C8S 100.6(18) . . ?
O2S C8S C7S 108.0(15) . . ?

loop_
_geom_bond_atom_site_label_1
_geom_bond_atom_site_label_2
_geom_bond_distance
_geom_bond_site_symmetry_2
_geom_bond_publ_flag
Zn1 O2A 1.941(5) . ?
Zn1 O5A 1.942(5) . ?
Zn1 O7A 1.950(5) . ?
Zn1 O3A 1.956(5) . ?
Zn2 O4A 2.007(5) . ?
Zn2 O8A 2.040(5) . ?
Zn2 O6A 2.072(5) . ?
Zn2 O9A 2.095(5) . ?
Zn2 O11A 2.165(5) . ?
Zn2 O10A 2.169(5) . ?
Cl1A C3A 1.728(8) . ?
Cl2A C7A 1.753(8) . ?
Cl3A C10A 1.738(7) . ?
Cl4A C14A 1.751(7) . ?
Cl5A C17A 1.741(8) . ?
Cl6A C21A 1.719(10) . ?
Cl7A C24A 1.733(10) . ?
Cl8A C28A 1.740(8) . ?
O1A C1A 1.211(8) . ?
O2A C1A 1.268(8) . ?
O3A C8A 1.249(8) . ?
O4A C8A 1.252(8) . ?
O5A C15A 1.271(8) . ?
O6A C15A 1.236(8) . ?
O7A C22A 1.272(9) . ?
O8A C22A 1.231(9) . ?
O9A C29A 1.416(11) . ?
O9A C32A 1.449(11) . ?
O10A C33A 1.451(9) . ?
O10A C36A 1.480(9) . ?
O11A C40A 1.422(9) . ?
O11A C37A 1.444(9) . ?
C1A C2A 1.533(9) . ?
C2A C7A 1.383(10) . ?
C2A C3A 1.402(10) . ?
C3A C4A 1.394(11) . ?
C4A C5A 1.377(15) . ?
C5A C6A 1.369(15) . ?
C6A C7A 1.363(11) . ?
C8A C9A 1.500(9) . ?
C9A C10A 1.380(10) . ?
C9A C14A 1.411(9) . ?
C10A C11A 1.401(10) . ?
C11A C12A 1.369(10) . ?
C12A C13A 1.408(11) . ?
C13A C14A 1.363(9) . ?
C15A C16A 1.507(10) . ?
C16A C17A 1.386(11) . ?
C16A C21A 1.407(10) . ?
C17A C18A 1.411(11) . ?
C18A C19A 1.380(13) . ?
C19A C20A 1.411(14) . ?
C20A C21A 1.383(12) . ?
C22A C23A 1.499(10) . ?
C23A C28A 1.379(11) . ?
C23A C24A 1.396(11) . ?
C24A C25A 1.339(13) . ?
C25A C26A 1.400(15) . ?
C26A C27A 1.355(13) . ?
C27A C28A 1.384(11) . ?
C29A C30A 1.500(15) . ?
C30A C31A 1.450(19) . ?
C31A C32A 1.477(13) . ?
C33A C34A 1.476(12) . ?
C34A C35A 1.482(12) . ?
C35A C36A 1.512(12) . ?
C37A C38A 1.511(13) . ?
C38A C39A 1.514(14) . ?
C39A C40A 1.526(13) . ?
Zn3 O1B 1.943(4) . ?
Zn3 O5B 1.958(4) . ?
Zn3 O3B 1.958(4) . ?
Zn3 O7B 1.964(4) . ?
Zn4 O6B 2.011(4) . ?
Zn4 O4B 2.036(4) . ?
Zn4 O8B 2.073(4) . ?
Zn4 O10B 2.080(4) . ?
Zn4 O11B 2.138(5) . ?
Zn4 O9B 2.212(4) . ?
Cl1B C3B 1.751(8) . ?
Cl2B C7B 1.725(8) . ?
Cl3B C10B 1.744(8) . ?
Cl4B C14B 1.718(9) . ?
Cl5B C17B 1.741(8) . ?
Cl6B C21B 1.731(7) . ?
Cl7B C24B 1.753(7) . ?
Cl8B C28B 1.758(7) . ?
O1B C1B 1.278(7) . ?
O2B C1B 1.225(8) . ?
O3B C8B 1.252(8) . ?
O4B C8B 1.234(7) . ?
O5B C15B 1.265(7) . ?
O6B C15B 1.239(7) . ?
O7B C22B 1.259(7) . ?
O8B C22B 1.247(7) . ?
O9B C29B 1.461(8) . ?
O9B C32B 1.467(7) . ?
O10B C33B 1.447(7) . ?
O10B C36B 1.463(8) . ?
O11B C37B 1.423(8) . ?
O11B C40B 1.461(8) . ?
C1B C2B 1.525(9) . ?
C2B C3B 1.361(10) . ?
C2B C7B 1.409(10) . ?
C3B C4B 1.394(10) . ?
C4B C5B 1.386(13) . ?
C5B C6B 1.363(13) . ?
C6B C7B 1.407(10) . ?
C8B C9B 1.524(9) . ?
C9B C14B 1.400(10) . ?
C9B C10B 1.401(10) . ?
C10B C11B 1.388(10) . ?
C11B C12B 1.371(13) . ?
C12B C13B 1.384(14) . ?
C13B C14B 1.387(10) . ?
C15B C16B 1.505(8) . ?
C16B C21B 1.383(9) . ?
C16B C17B 1.412(9) . ?
C17B C18B 1.393(10) . ?
C18B C19B 1.378(11) . ?
C19B C20B 1.389(11) . ?
C20B C21B 1.393(9) . ?
C22B C23B 1.516(8) . ?
C23B C28B 1.381(9) . ?
C23B C24B 1.382(9) . ?
C24B C25B 1.388(10) . ?
C25B C26B 1.375(11) . ?
C26B C27B 1.375(11) . ?
C27B C28B 1.387(9) . ?
C29B C30B 1.523(10) . ?
C30B C31B 1.502(11) . ?
C31B C32B 1.536(10) . ?
C33B C34B 1.522(9) . ?
C34B C35B 1.518(10) . ?
C35B C36B 1.537(10) . ?
C37B C38B 1.479(9) . ?
C38B C39B 1.510(10) . ?
C39B C40B 1.528(10) . ?
O1S C1S 1.426(9) . ?
O1S C4S 1.448(10) . ?
C1S C2S 1.517(13) . ?
C2S C3S 1.462(13) . ?
C3S C4S 1.515(12) . ?
O2S C8S 1.139(19) . ?
O2S C5S 1.33(2) . ?
C5S C6S 1.44(2) . ?
C6S C7S 1.34(3) . ?
C7S C8S 1.44(2) . ?
